data_7202427
loop_
_publ_author_name
'Capacci-Daniel, Christina'
'Dehghan, Shoaleh'
'Wurster, Victoria M.'
'Basile, Joseph A.'
'Hiremath, Rupa'
'Sarjeant, Amy A.'
'Swift, Jennifer A.'

_publ_section_title
;
 Halogen/methyl exchange in a series of isostructural
 1,3-bis(m-dihalophenyl)ureas
;
_journal_issue 12
_journal_name_full CrystEngComm
_journal_page_first 1875
_journal_paper_doi 10.1039/b812138a
_journal_volume 10
_journal_year 2008
_chemical_formula_moiety 'C28 H23 Br2 N4 O2'
_chemical_formula_sum 'C28 H23 Br2 N4 O2'
_chemical_formula_weight 607.32
_chemical_melting_point 247.5
_chemical_name_common mBrMePU
_chemical_name_systematic '1-(m-bromophenyl)-3-(m-tolyl) urea'
_space_group_IT_number 18
_symmetry_cell_setting orthorhombic
_symmetry_Int_Tables_number 18
_symmetry_space_group_name_Hall 'P 2 2ab'
_symmetry_space_group_name_H-M 'P 21 21 2'
_atom_sites_solution_hydrogens geom
_atom_sites_solution_primary direct
_atom_sites_solution_secondary difmap
_audit_creation_date
;
'Wed Nov 01 11:40:40 2006'
;
_audit_creation_method SHELXL-97
_cell_angle_alpha 90.00
_cell_angle_beta 90.00
_cell_angle_gamma 90.00
_cell_formula_units_Z 1
_cell_length_a 14.612(6)
_cell_length_b 9.5770(16)
_cell_length_c 4.5572(7)
_cell_measurement_reflns_used 3368
_cell_measurement_temperature 110
_cell_measurement_theta_max 27.4991
_cell_measurement_theta_min 4.1699
_cell_volume 637.7(3)
_computing_cell_refinement 'Oxford Diffraction CrysAlis RED'
_computing_data_collection 'Oxford Diffraction CrysAlis CCD'
_computing_data_reduction 'Oxford Diffraction CrysAlis RED'
_computing_molecular_graphics 'Sheldrick, G.M. (2000). SHELXTL v6.10.'
_computing_publication_material 'Sheldrick, G.M. (2000). SHELXTL v6.10.'
_computing_structure_refinement 'Sheldrick, G.M. (2000). SHELXTL v6.10.'
_computing_structure_solution 'Sheldrick, G.M. (2000). SHELXTL v6.10.'
_diffrn_ambient_temperature 110
_diffrn_detector_area_resol_mean 15.9890
_diffrn_measured_fraction_theta_full 0.996
_diffrn_measured_fraction_theta_max 0.996
_diffrn_measurement_details 'see scan set'
_diffrn_measurement_device Kappa
_diffrn_measurement_device_type Xcalibur3
_diffrn_measurement_method ' omega phi scans'
_diffrn_orient_matrix_UB_11 -0.0408943476
_diffrn_orient_matrix_UB_12 -0.0697893338
_diffrn_orient_matrix_UB_13 0.0097873498
_diffrn_orient_matrix_UB_21 -0.0024384520
_diffrn_orient_matrix_UB_22 0.0158965117
_diffrn_orient_matrix_UB_23 0.0473556473
_diffrn_orient_matrix_UB_31 -0.1499387900
_diffrn_orient_matrix_UB_32 0.0187449249
_diffrn_orient_matrix_UB_33 -0.0034363117
_diffrn_radiation_monochromator graphite
_diffrn_radiation_probe x-ray
_diffrn_radiation_type 'Mo K\a'
_diffrn_radiation_wavelength 0.71073
_diffrn_reflns_av_R_equivalents 0.0525
_diffrn_reflns_av_sigmaI/netI 0.0430
_diffrn_reflns_limit_h_max 19
_diffrn_reflns_limit_h_min -19
_diffrn_reflns_limit_k_max 12
_diffrn_reflns_limit_k_min -12
_diffrn_reflns_limit_l_max 5
_diffrn_reflns_limit_l_min -5
_diffrn_reflns_number 5296
_diffrn_reflns_resolution_max 0.77
_diffrn_reflns_theta_full 27.60
_diffrn_reflns_theta_max 27.60
_diffrn_reflns_theta_min 4.26
_diffrn_source 'Enhance (Mo) X-ray Source'
_diffrn_source_current 40
_diffrn_source_power 2
_diffrn_source_voltage 50
_diffrn_standards_interval_count 0
_diffrn_standards_interval_time 0
_exptl_absorpt_coefficient_mu 3.212
_exptl_absorpt_correction_T_max 0.888
_exptl_absorpt_correction_T_min 0.475
_exptl_absorpt_correction_type analytical
_exptl_absorpt_process_details
;
CrysAlis RED, Oxford Diffraction Ltd.,
Version 1.171.30.5 (release 12-06-2006 CrysAlis171 .NET)
(compiled Jun 12 2006,17:01:16)
Analytical numeric absorption correction using a multifaceted crystal
model based on expressions derived by R.C. Clark & J.S. Reid.
(Clark, R. C. & Reid, J. S. (1995). Acta Cryst. A51, 887-897)
;
_exptl_crystal_colour colorless
_exptl_crystal_density_diffrn 1.581
_exptl_crystal_density_method 'not measured'
_exptl_crystal_description needle
_exptl_crystal_F_000 305
_exptl_crystal_recrystallization_method benzene
_exptl_crystal_size_max 0.2424
_exptl_crystal_size_mid 0.0805
_exptl_crystal_size_min 0.0127
_refine_diff_density_max 0.353
_refine_diff_density_min -0.527
_refine_diff_density_rms 0.086
_refine_ls_abs_structure_details 'Flack H D (1983), Acta Cryst. A39, 876-881'
_refine_ls_abs_structure_Flack 0.06(3)
_refine_ls_extinction_method none
_refine_ls_goodness_of_fit_ref 1.220
_refine_ls_hydrogen_treatment mixed
_refine_ls_matrix_type full
_refine_ls_number_parameters 96
_refine_ls_number_reflns 1476
_refine_ls_number_restraints 2
_refine_ls_restrained_S_all 1.225
_refine_ls_R_factor_all 0.0600
_refine_ls_R_factor_gt 0.0543
_refine_ls_shift/su_max 0.000
_refine_ls_shift/su_mean 0.000
_refine_ls_structure_factor_coef Fsqd
_refine_ls_weighting_details 'calc w=1/[\s^2^(Fo^2^)+(0.0000P)^2^+2.1441P] where P=(Fo^2^+2Fc^2^)/3'
_refine_ls_weighting_scheme calc
_refine_ls_wR_factor_gt 0.1210
_refine_ls_wR_factor_ref 0.1228
_reflns_number_gt 1343
_reflns_number_total 1476
_reflns_threshold_expression >2sigma(I)
_cod_data_source_file b812138a.txt
_cod_data_source_block mBrMePU
_cod_database_code 7202427
_audit_creation_method_reference
;
CrysAlis RED, Oxford Diffraction Ltd.,
Version 1.171.30.5 (release 12-06-2006 CrysAlis171 .NET)
(compiled Jun 12 2006,17:01:16)
;
_computing_data_collection_reference
;
CrysAlis CCD, Oxford Diffraction Ltd.,
Version 1.171.30.5 (release 12-06-2006 CrysAlis171 .NET)
(compiled Jun 12 2006,17:01:16)
;
_computing_cell_refinment_reference
;
CrysAlis RED, Oxford Diffraction Ltd.,
Version 1.171.30.5 (release 12-06-2006 CrysAlis171 .NET)
(compiled Jun 12 2006,17:01:16)
;
_computing_data_reduction_reference
;
CrysAlis RED, Oxford Diffraction Ltd.,
Version 1.171.30.5 (release 12-06-2006 CrysAlis171 .NET)
(compiled Jun 12 2006,17:01:16)
;
_cell_measurement_resolution_max 0.77

loop_
_symmetry_equiv_pos_as_xyz
'x, y, z'
'-x, -y, z'
'-x+1/2, y+1/2, -z'
'x+1/2, -y+1/2, -z'

loop_
_atom_site_label
_atom_site_type_symbol
_atom_site_fract_x
_atom_site_fract_y
_atom_site_fract_z
_atom_site_U_iso_or_equiv
_atom_site_adp_type
_atom_site_occupancy
_atom_site_symmetry_multiplicity
_atom_site_calc_flag
_atom_site_refinement_flags
_atom_site_disorder_assembly
_atom_site_disorder_group
Br1 Br 0.07989(10) 0.64891(14) 0.0545(3) 0.0306(3) Uani 0.50 1 d PD A 1
C8 C 0.1020(12) 0.645(4) 0.096(9) 0.21(3) Uani 0.50 1 d PD A 2
H8A H 0.0931 0.5448 0.1317 0.320 Uiso 0.25 1 calc PR A 2
H8B H 0.0936 0.6648 -0.1127 0.320 Uiso 0.25 1 calc PR A 2
H8C H 0.0572 0.6981 0.2110 0.320 Uiso 0.25 1 calc PR A 2
O1 O 0.5000 0.5000 0.4798(10) 0.0219(11) Uani 1 2 d S . .
N1 N 0.4312(2) 0.5578(4) 0.0523(10) 0.0182(8) Uani 1 1 d . . .
H1N H 0.436(4) 0.525(7) -0.150(17) 0.06(2) Uiso 1 1 d . . .
C1 C 0.5000 0.5000 0.2079(15) 0.0181(14) Uani 1 2 d S . .
C2 C 0.3594(3) 0.6346(5) 0.1719(9) 0.0162(9) Uani 1 1 d . . .
C3 C 0.2704(3) 0.6090(5) 0.0732(12) 0.0204(9) Uani 1 1 d . A .
H3 H 0.2595 0.5394 -0.0712 0.024 Uiso 1 1 calc R . .
C4 C 0.1976(3) 0.6862(5) 0.1880(11) 0.0256(11) Uani 1 1 d D . .
C5 C 0.2116(3) 0.7886(5) 0.3964(12) 0.0273(12) Uani 1 1 d . A .
H5 H 0.1617 0.8406 0.4730 0.033 Uiso 1 1 calc R . .
C6 C 0.3013(3) 0.8139(5) 0.4924(11) 0.0279(12) Uani 1 1 d . . .
H6 H 0.3122 0.8840 0.6359 0.033 Uiso 1 1 calc R A .
C7 C 0.3745(3) 0.7379(5) 0.3804(10) 0.0229(11) Uani 1 1 d . A .
H7 H 0.4349 0.7567 0.4465 0.027 Uiso 1 1 calc R . .

loop_
_atom_site_aniso_label
_atom_site_aniso_U_11
_atom_site_aniso_U_22
_atom_site_aniso_U_33
_atom_site_aniso_U_23
_atom_site_aniso_U_13
_atom_site_aniso_U_12
Br1 0.0152(4) 0.0366(5) 0.0401(6) 0.0045(6) 0.0012(5) 0.0036(4)
C8 0.09(2) 0.33(6) 0.22(4) -0.19(4) -0.04(2) -0.02(2)
O1 0.022(2) 0.035(3) 0.009(3) 0.000 0.000 0.0071(19)
N1 0.0130(17) 0.0277(19) 0.0137(16) -0.0013(17) -0.0049(17) 0.0035(15)
C1 0.014(3) 0.022(3) 0.018(4) 0.000 0.000 -0.002(2)
C2 0.0170(18) 0.020(2) 0.011(2) 0.0024(19) 0.0006(15) 0.0012(18)
C3 0.018(2) 0.024(2) 0.019(2) 0.002(2) 0.0012(18) 0.0019(16)
C4 0.022(2) 0.028(3) 0.026(3) 0.009(2) 0.008(2) 0.0019(19)
C5 0.027(2) 0.028(2) 0.027(3) 0.006(2) 0.012(2) 0.012(2)
C6 0.033(2) 0.028(3) 0.023(3) -0.003(2) 0.004(2) 0.007(2)
C7 0.020(2) 0.031(3) 0.018(3) 0.001(2) 0.0012(17) 0.0016(19)

loop_
_atom_type_symbol
_atom_type_description
_atom_type_scat_dispersion_real
_atom_type_scat_dispersion_imag
_atom_type_scat_source
C C 0.0033 0.0016 'International Tables Vol C Tables 4.2.6.8 and 6.1.1.4'
H H 0.0000 0.0000 'International Tables Vol C Tables 4.2.6.8 and 6.1.1.4'
N N 0.0061 0.0033 'International Tables Vol C Tables 4.2.6.8 and 6.1.1.4'
O O 0.0106 0.0060 'International Tables Vol C Tables 4.2.6.8 and 6.1.1.4'
Br Br -0.2901 2.4595 'International Tables Vol C Tables 4.2.6.8 and 6.1.1.4'

loop_
_exptl_crystal_face_index_h
_exptl_crystal_face_index_k
_exptl_crystal_face_index_l
_exptl_crystal_face_perp_dist
-11.00 11.00 0.00 0.0281
-10.00 -12.00 0.00 0.0127
13.00 -10.00 0.00 0.0279
2.00 3.00 6.00 0.2403
19.00 5.00 0.00 0.0329
7.00 13.00 0.00 0.0269
2.00 1.00 -6.00 0.2424
-20.00 3.00 0.00 0.0326

loop_
_geom_angle_atom_site_label_1
_geom_angle_atom_site_label_2
_geom_angle_atom_site_label_3
_geom_angle
_geom_angle_site_symmetry_1
_geom_angle_site_symmetry_3
_geom_angle_publ_flag
C4 C8 H8A 109.5 . . ?
C4 C8 H8B 109.5 . . ?
H8A C8 H8B 109.5 . . ?
C4 C8 H8C 109.5 . . ?
H8A C8 H8C 109.5 . . ?
H8B C8 H8C 109.5 . . ?
C1 N1 C2 124.9(4) . . ?
C1 N1 H1N 108(4) . . ?
C2 N1 H1N 126(4) . . ?
O1 C1 N1 121.7(3) . 2_665 ?
O1 C1 N1 121.7(3) . . ?
N1 C1 N1 116.5(6) 2_665 . ?
C7 C2 N1 121.7(4) . . ?
C7 C2 C3 119.5(4) . . ?
N1 C2 C3 118.8(4) . . ?
C4 C3 C2 119.7(4) . . ?
C4 C3 H3 120.2 . . ?
C2 C3 H3 120.2 . . ?
C5 C4 C3 121.4(4) . . ?
C5 C4 C8 120.9(14) . . ?
C3 C4 C8 117.5(14) . . ?
C5 C4 Br1 119.9(4) . . ?
C3 C4 Br1 118.7(4) . . ?
C4 C5 C6 118.5(4) . . ?
C4 C5 H5 120.8 . . ?
C6 C5 H5 120.8 . . ?
C7 C6 C5 120.8(5) . . ?
C7 C6 H6 119.6 . . ?
C5 C6 H6 119.6 . . ?
C2 C7 C6 120.2(4) . . ?
C2 C7 H7 119.9 . . ?
C6 C7 H7 119.9 . . ?

loop_
_geom_bond_atom_site_label_1
_geom_bond_atom_site_label_2
_geom_bond_distance
_geom_bond_site_symmetry_2
_geom_bond_publ_flag
Br1 C4 1.859(5) . ?
C8 C4 1.511(11) . ?
C8 H8A 0.9800 . ?
C8 H8B 0.9800 . ?
C8 H8C 0.9800 . ?
O1 C1 1.239(8) . ?
N1 C1 1.349(5) . ?
N1 C2 1.392(5) . ?
N1 H1N 0.97(7) . ?
C1 N1 1.349(5) 2_665 ?
C2 C7 1.389(6) . ?
C2 C3 1.398(6) . ?
C3 C4 1.397(6) . ?
C3 H3 0.9500 . ?
C4 C5 1.380(7) . ?
C5 C6 1.402(7) . ?
C5 H5 0.9500 . ?
C6 C7 1.391(6) . ?
C6 H6 0.9500 . ?
C7 H7 0.9500 . ?

loop_
_geom_torsion_atom_site_label_1
_geom_torsion_atom_site_label_2
_geom_torsion_atom_site_label_3
_geom_torsion_atom_site_label_4
_geom_torsion
_geom_torsion_site_symmetry_1
_geom_torsion_site_symmetry_2
_geom_torsion_site_symmetry_3
_geom_torsion_site_symmetry_4
_geom_torsion_publ_flag
C2 N1 C1 O1 7.0(5) . . . . ?
C2 N1 C1 N1 -173.0(5) . . . 2_665 ?
C1 N1 C2 C7 45.9(6) . . . . ?
C1 N1 C2 C3 -135.8(4) . . . . ?
C7 C2 C3 C4 -0.9(7) . . . . ?
N1 C2 C3 C4 -179.2(4) . . . . ?
C2 C3 C4 C5 0.5(7) . . . . ?
C2 C3 C4 C8 -174(2) . . . . ?
C2 C3 C4 Br1 -179.5(4) . . . . ?
C3 C4 C5 C6 -0.1(7) . . . . ?
C8 C4 C5 C6 174(2) . . . . ?
Br1 C4 C5 C6 179.9(4) . . . . ?
C4 C5 C6 C7 0.0(8) . . . . ?
N1 C2 C7 C6 179.1(5) . . . . ?
C3 C2 C7 C6 0.8(7) . . . . ?
C5 C6 C7 C2 -0.4(8) . . . . ?
